data_2218045
loop_
_publ_author_name
'Xu, Mao-Liang'
'Zhou, Rui'
'Wang, Ge-Yang'
'Ng, Seik Weng'

_publ_section_title
Poly[di-\m~5~-adipato-\k^4^<i>O</i>:<i>O</i>':<i>O</i>'':<i>O</i>''',<i>O</i>'''-\m~4~-adipato-\k^4^<i>O</i>:<i>O</i>':<i>O</i>'':<i>O</i>'''-bis[2-phenyl-1<i>H</i>-1,3,7,8-tetraazacyclopenta[<i>l</i>]phenanthrene-\k^2^<i>N</i>^7^,<i>N</i>^8^]tricobalt(II)]
_journal_coeditor_code BH2161
_journal_issue 5
_journal_name_full 'Acta Crystallographica Section E'
_journal_page_first m710
_journal_page_last m711
_journal_paper_doi 10.1107/S1600536808010738
_journal_volume 64
_journal_year 2008
_chemical_formula_iupac '[Co3 (C6 H8 O4)3 (C19 H12 N4)2]'
_chemical_formula_moiety 'C56 H48 Co3 N8 O12'
_chemical_formula_sum 'C56 H48 Co3 N8 O12'
_chemical_formula_weight 1201.81
_chemical_name_systematic
;
Poly[di-\m~5~-adipato-\k^4^<i>O</i>:<i>O</i>':<i>O</i>'':<i>O</i>''',
<i>O</i>'''-\m~4~-adipato-\k^4^<i>O</i>:<i>O</i>':<i>O</i>'':<i>O</i>'''-
bis[2-phenyl-1<i>H</i>-1,3,7,8-tetraazacyclopenta[<i>l</i>]phenanthrene-
\k^2^<i>N</i>^7^,<i>N</i>^8^]tricobalt(II)]
;
_space_group_IT_number 2
_symmetry_cell_setting triclinic
_symmetry_space_group_name_Hall '-P 1'
_symmetry_space_group_name_H-M 'P -1'
_atom_sites_solution_hydrogens geom
_atom_sites_solution_primary direct
_atom_sites_solution_secondary difmap
_audit_creation_method SHELXL97
_cell_angle_alpha 69.48(2)
_cell_angle_beta 83.23(2)
_cell_angle_gamma 87.34(2)
_cell_formula_units_Z 2
_cell_length_a 8.150(4)
_cell_length_b 15.896(8)
_cell_length_c 20.474(9)
_cell_measurement_reflns_used 12081
_cell_measurement_temperature 295(2)
_cell_measurement_theta_max 27.5
_cell_measurement_theta_min 3.0
_cell_volume 2467(2)
_computing_cell_refinement 'RAPID-AUTO (Rigaku, 1998)'
_computing_data_collection 'RAPID-AUTO (Rigaku, 1998)'
_computing_data_reduction 'CrystalStructure (Rigaku/MSC, 2002)'
_computing_molecular_graphics 'X-SEED (Barbour, 2001)'
_computing_publication_material 'publCIF (Westrip, 2008)'
_computing_structure_refinement 'SHELXL97 (Sheldrick, 2008)'
_computing_structure_solution 'SHELXS97 (Sheldrick, 2008)'
_diffrn_ambient_temperature 295(2)
_diffrn_detector_area_resol_mean 10
_diffrn_measured_fraction_theta_full 0.966
_diffrn_measured_fraction_theta_max 0.966
_diffrn_measurement_device_type 'Rigaku R-AXIS RAPID'
_diffrn_measurement_method \w
_diffrn_radiation_monochromator graphite
_diffrn_radiation_source 'fine-focus sealed tube'
_diffrn_radiation_type MoK\a
_diffrn_radiation_wavelength 0.71073
_diffrn_reflns_av_R_equivalents 0.0936
_diffrn_reflns_av_sigmaI/netI 0.1374
_diffrn_reflns_limit_h_max 10
_diffrn_reflns_limit_h_min -10
_diffrn_reflns_limit_k_max 20
_diffrn_reflns_limit_k_min -20
_diffrn_reflns_limit_l_max 26
_diffrn_reflns_limit_l_min -26
_diffrn_reflns_number 23585
_diffrn_reflns_theta_full 27.48
_diffrn_reflns_theta_max 27.48
_diffrn_reflns_theta_min 3.02
_diffrn_standards_decay_% 0
_diffrn_standards_interval_count 0
_diffrn_standards_interval_time 0
_diffrn_standards_number 0
_exptl_absorpt_coefficient_mu 1.074
_exptl_absorpt_correction_T_max 0.910
_exptl_absorpt_correction_T_min 0.632
_exptl_absorpt_correction_type multi-scan
_exptl_absorpt_process_details '(ABSCOR; Higashi, 1995)'
_exptl_crystal_colour Brown
_exptl_crystal_density_diffrn 1.618
_exptl_crystal_density_method 'not measured'
_exptl_crystal_description Block
_exptl_crystal_F_000 1234
_exptl_crystal_size_max 0.11
_exptl_crystal_size_mid 0.10
_exptl_crystal_size_min 0.09
_refine_diff_density_max 0.641
_refine_diff_density_min -0.594
_refine_ls_extinction_method none
_refine_ls_goodness_of_fit_ref 1.017
_refine_ls_hydrogen_treatment constr
_refine_ls_matrix_type full
_refine_ls_number_parameters 712
_refine_ls_number_reflns 10947
_refine_ls_number_restraints 0
_refine_ls_restrained_S_all 1.017
_refine_ls_R_factor_all 0.1620
_refine_ls_R_factor_gt 0.0674
_refine_ls_shift/su_max 0.001
_refine_ls_shift/su_mean 0.000
_refine_ls_structure_factor_coef Fsqd
_refine_ls_weighting_details 'calc w=1/[\s^2^(Fo^2^)+(0.0677P)^2^+0.2367P] where P=(Fo^2^+2Fc^2^)/3'
_refine_ls_weighting_scheme calc
_refine_ls_wR_factor_gt 0.1364
_refine_ls_wR_factor_ref 0.1785
_reflns_number_gt 5288
_reflns_number_total 10947
_reflns_threshold_expression I>2\s(I)
_cod_data_source_file bh2161.cif
_cod_data_source_block I
_cod_database_code 2218045
_cod_database_fobs_code 2218045

loop_
_symmetry_equiv_pos_as_xyz
'x, y, z'
'-x, -y, -z'

loop_
_atom_site_type_symbol
_atom_site_label
_atom_site_fract_x
_atom_site_fract_y
_atom_site_fract_z
_atom_site_U_iso_or_equiv
_atom_site_adp_type
_atom_site_calc_flag
_atom_site_refinement_flags
_atom_site_occupancy
Co Co1 0.65991(10) 0.83605(6) 0.38528(4) 0.0322(2) Uani d . 1
Co Co2 0.73442(10) 0.73830(5) 0.25912(4) 0.02684(19) Uani d . 1
Co Co3 0.81551(9) 0.64935(5) 0.12644(4) 0.0297(2) Uani d . 1
O O1 0.7209(5) 0.7077(3) 0.4380(2) 0.0448(11) Uani d . 1
O O2 0.6863(5) 0.6431(3) 0.35964(19) 0.0392(11) Uani d . 1
O O3 0.8855(5) 0.8859(3) 0.3400(2) 0.0440(11) Uani d . 1
O O4 0.9352(5) 0.7868(3) 0.2850(2) 0.0405(11) Uani d . 1
O O5 1.5779(4) 0.8357(3) 0.28902(17) 0.0300(9) Uani d . 1
O O6 1.5515(5) 0.9617(3) 0.3092(2) 0.0407(11) Uani d . 1
O O7 0.7836(5) 0.8353(3) 0.16135(18) 0.0381(10) Uani d . 1
O O8 0.7492(5) 0.7790(3) 0.07753(19) 0.0384(10) Uani d . 1
O O9 0.5385(5) 0.6889(3) 0.2308(2) 0.0369(10) Uani d . 1
O O10 0.5899(5) 0.5970(3) 0.1704(2) 0.0387(10) Uani d . 1
O O11 -0.1084(4) 0.6433(3) 0.22552(18) 0.0308(9) Uani d . 1
O O12 -0.0707(5) 0.5232(3) 0.1982(2) 0.0380(10) Uani d . 1
N N1 0.6627(6) 0.8841(3) 0.4684(2) 0.0308(11) Uani d . 1
N N2 0.4137(6) 0.8036(3) 0.4390(2) 0.0328(12) Uani d . 1
N N3 0.2967(6) 0.8937(3) 0.6757(2) 0.0353(12) Uani d . 1
H H3N 0.3509 0.9185 0.6977 0.042 Uiso calc R 1
N N4 0.0891(6) 0.8240(3) 0.6515(2) 0.0376(13) Uani d . 1
N N5 0.8226(5) 0.6114(3) 0.0378(2) 0.0297(11) Uani d . 1
N N6 1.0624(6) 0.6873(3) 0.0749(2) 0.0302(11) Uani d . 1
N N7 1.2030(6) 0.6180(3) -0.1701(2) 0.0344(12) Uani d . 1
H H7N 1.1514 0.5949 -0.1939 0.041 Uiso calc R 1
N N8 1.4042(6) 0.6844(3) -0.1400(2) 0.0366(13) Uani d . 1
C C1 0.7076(7) 0.6401(4) 0.4194(3) 0.0352(15) Uani d . 1
C C2 0.7213(8) 0.5488(4) 0.4747(3) 0.0472(18) Uani d . 1
H H2A 0.8212 0.5199 0.4619 0.057 Uiso calc R 1
H H2B 0.7335 0.5566 0.5188 0.057 Uiso calc R 1
C C3 0.5812(9) 0.4880(5) 0.4860(4) 0.063(2) Uani d . 1
H H3A 0.5687 0.4816 0.4414 0.076 Uiso calc R 1
H H3B 0.6112 0.4293 0.5176 0.076 Uiso calc R 1
C C4 0.9721(7) 0.8537(4) 0.2988(3) 0.0341(14) Uani d . 1
C C5 1.1306(8) 0.9023(6) 0.2622(4) 0.070(3) Uani d . 1
H H5A 1.1023 0.9641 0.2366 0.084 Uiso calc R 1
H H5B 1.1976 0.9032 0.2981 0.084 Uiso calc R 1
C C6 1.2297(10) 0.8697(7) 0.2155(4) 0.094(4) Uani d . 1
H H6A 1.1563 0.8615 0.1843 0.113 Uiso calc R 1
H H6B 1.2648 0.8100 0.2434 0.113 Uiso calc R 1
C C7 1.3780(7) 0.9137(4) 0.1705(3) 0.0381(15) Uani d . 1
H H7A 1.3436 0.9539 0.1264 0.046 Uiso calc R 1
H H7B 1.4478 0.8678 0.1601 0.046 Uiso calc R 1
C C8 1.4824(7) 0.9668(4) 0.1990(3) 0.0355(14) Uani d . 1
H H8A 1.5793 0.9881 0.1656 0.043 Uiso calc R 1
H H8B 1.4193 1.0192 0.2011 0.043 Uiso calc R 1
C C9 1.5386(6) 0.9193(4) 0.2688(3) 0.0274(13) Uani d . 1
C C10 0.7904(7) 0.9207(4) 0.4835(3) 0.0362(15) Uani d . 1
H H10 0.8879 0.9292 0.4534 0.043 Uiso calc R 1
C C11 0.7861(7) 0.9467(4) 0.5417(3) 0.0369(15) Uani d . 1
H H11 0.8792 0.9712 0.5502 0.044 Uiso calc R 1
C C12 0.6438(7) 0.9360(4) 0.5862(3) 0.0354(14) Uani d . 1
H H12 0.6385 0.9533 0.6253 0.042 Uiso calc R 1
C C13 0.5047(7) 0.8983(4) 0.5718(3) 0.0298(13) Uani d . 1
C C14 0.5209(7) 0.8710(4) 0.5128(3) 0.0281(13) Uani d . 1
C C15 0.3495(7) 0.8799(4) 0.6141(3) 0.0328(14) Uani d . 1
C C16 0.1398(7) 0.8599(4) 0.6950(3) 0.0366(15) Uani d . 1
C C17 0.0455(8) 0.8572(4) 0.7621(3) 0.0393(16) Uani d . 1
C C18 0.1196(9) 0.8753(4) 0.8142(3) 0.0462(17) Uani d . 1
H H18 0.2295 0.8931 0.8064 0.055 Uiso calc R 1
C C19 0.0269(11) 0.8664(5) 0.8771(3) 0.057(2) Uani d . 1
H H19 0.0742 0.8794 0.9117 0.068 Uiso calc R 1
C C20 -0.1355(11) 0.8385(5) 0.8894(4) 0.061(2) Uani d . 1
H H20 -0.1946 0.8306 0.9328 0.073 Uiso calc R 1
C C21 -0.2119(9) 0.8221(5) 0.8379(4) 0.057(2) Uani d . 1
H H21 -0.3222 0.8051 0.8458 0.068 Uiso calc R 1
C C22 -0.1186(8) 0.8319(5) 0.7742(3) 0.0472(18) Uani d . 1
H H22 -0.1676 0.8212 0.7391 0.057 Uiso calc R 1
C C23 0.2206(7) 0.8376(4) 0.5996(3) 0.0293(13) Uani d . 1
C C24 0.2344(7) 0.8094(4) 0.5404(3) 0.0335(14) Uani d . 1
C C25 0.3856(7) 0.8275(4) 0.4970(3) 0.0290(13) Uani d . 1
C C26 0.1144(7) 0.7657(4) 0.5222(3) 0.0394(16) Uani d . 1
H H26 0.0127 0.7527 0.5493 0.047 Uiso calc R 1
C C27 0.1462(8) 0.7416(5) 0.4638(3) 0.0464(17) Uani d . 1
H H27 0.0667 0.7118 0.4512 0.056 Uiso calc R 1
C C28 0.2976(7) 0.7620(5) 0.4240(3) 0.0407(16) Uani d . 1
H H28 0.3177 0.7453 0.3845 0.049 Uiso calc R 1
C C29 0.7730(7) 0.8424(4) 0.1000(3) 0.0294(13) Uani d . 1
C C30 0.7970(8) 0.9353(4) 0.0440(3) 0.0417(16) Uani d . 1
H H30A 0.7550 0.9365 0.0013 0.050 Uiso calc R 1
H H30B 0.7370 0.9799 0.0600 0.050 Uiso calc R 1
C C31 0.9788(8) 0.9563(4) 0.0300(3) 0.0414(16) Uani d . 1
H H31A 1.0380 0.9075 0.0193 0.050 Uiso calc R 1
H H31B 1.0167 0.9593 0.0722 0.050 Uiso calc R 1
C C32 0.5034(7) 0.6247(4) 0.2143(3) 0.0348(14) Uani d . 1
C C33 0.3462(7) 0.5743(5) 0.2488(3) 0.0474(18) Uani d . 1
H H33A 0.2811 0.5736 0.2122 0.057 Uiso calc R 1
H H33B 0.3748 0.5126 0.2745 0.057 Uiso calc R 1
C C34 0.2435(9) 0.6090(6) 0.2963(4) 0.081(3) Uani d . 1
H H34A 0.2078 0.6683 0.2680 0.097 Uiso calc R 1
H H34B 0.3162 0.6178 0.3275 0.097 Uiso calc R 1
C C35 0.0948(7) 0.5637(5) 0.3412(3) 0.0441(17) Uani d . 1
H H35A 0.0245 0.6090 0.3522 0.053 Uiso calc R 1
H H35B 0.1296 0.5229 0.3851 0.053 Uiso calc R 1
C C36 -0.0088(7) 0.5111(4) 0.3121(3) 0.0402(16) Uani d . 1
H H36A 0.0548 0.4594 0.3087 0.048 Uiso calc R 1
H H36B -0.1056 0.4888 0.3453 0.048 Uiso calc R 1
C C37 -0.0648(6) 0.5623(4) 0.2419(3) 0.0302(13) Uani d . 1
C C38 0.6984(7) 0.5767(4) 0.0194(3) 0.0381(15) Uani d . 1
H H38 0.5997 0.5662 0.0487 0.046 Uiso calc R 1
C C39 0.7067(7) 0.5549(4) -0.0414(3) 0.0419(16) Uani d . 1
H H39 0.6156 0.5314 -0.0524 0.050 Uiso calc R 1
C C40 0.8518(7) 0.5691(4) -0.0841(3) 0.0356(15) Uani d . 1
H H40 0.8612 0.5543 -0.1246 0.043 Uiso calc R 1
C C41 0.9874(7) 0.6060(4) -0.0672(3) 0.0320(14) Uani d . 1
C C42 0.9655(7) 0.6271(4) -0.0055(3) 0.0294(13) Uani d . 1
C C43 1.1452(7) 0.6283(4) -0.1076(3) 0.0310(14) Uani d . 1
C C44 1.3593(7) 0.6522(4) -0.1866(3) 0.0346(14) Uani d . 1
C C45 1.4589(7) 0.6573(4) -0.2526(3) 0.0327(14) Uani d . 1
C C46 1.3919(8) 0.6420(4) -0.3071(3) 0.0413(16) Uani d . 1
H H46 1.2816 0.6260 -0.3022 0.050 Uiso calc R 1
C C47 1.4920(9) 0.6507(4) -0.3684(3) 0.0444(17) Uani d . 1
H H47 1.4488 0.6396 -0.4046 0.053 Uiso calc R 1
C C48 1.6558(9) 0.6759(4) -0.3768(3) 0.0481(18) Uani d . 1
H H48 1.7202 0.6832 -0.4191 0.058 Uiso calc R 1
C C49 1.7243(9) 0.6902(4) -0.3233(3) 0.0490(18) Uani d . 1
H H49 1.8348 0.7059 -0.3285 0.059 Uiso calc R 1
C C50 1.6238(8) 0.6806(4) -0.2610(3) 0.0407(16) Uani d . 1
H H50 1.6685 0.6900 -0.2244 0.049 Uiso calc R 1
C C51 1.2684(7) 0.6692(4) -0.0897(3) 0.0315(13) Uani d . 1
C C52 1.2497(6) 0.6902(4) -0.0268(3) 0.0283(13) Uani d . 1
C C53 1.0969(6) 0.6689(4) 0.0145(3) 0.0269(13) Uani d . 1
C C54 1.3660(7) 0.7308(4) -0.0048(3) 0.0398(15) Uani d . 1
H H54 1.4686 0.7455 -0.0309 0.048 Uiso calc R 1
C C55 1.3313(8) 0.7499(4) 0.0560(3) 0.0442(17) Uani d . 1
H H55 1.4090 0.7779 0.0712 0.053 Uiso calc R 1
C C56 1.1771(8) 0.7264(4) 0.0940(3) 0.0389(16) Uani d . 1
H H56 1.1540 0.7391 0.1352 0.047 Uiso calc R 1

loop_
_atom_site_aniso_label
_atom_site_aniso_U_11
_atom_site_aniso_U_22
_atom_site_aniso_U_33
_atom_site_aniso_U_12
_atom_site_aniso_U_13
_atom_site_aniso_U_23
Co1 0.0322(4) 0.0377(5) 0.0308(4) -0.0075(4) 0.0032(4) -0.0184(3)
Co2 0.0291(4) 0.0251(4) 0.0276(4) -0.0082(3) 0.0040(3) -0.0120(3)
Co3 0.0310(4) 0.0309(5) 0.0303(4) -0.0079(3) 0.0022(3) -0.0154(3)
O1 0.054(3) 0.046(3) 0.036(2) -0.004(2) 0.001(2) -0.018(2)
O2 0.049(3) 0.032(2) 0.032(2) -0.012(2) 0.003(2) -0.0064(17)
O3 0.042(2) 0.053(3) 0.044(2) -0.015(2) 0.009(2) -0.028(2)
O4 0.034(2) 0.034(2) 0.059(3) -0.0096(19) 0.002(2) -0.024(2)
O5 0.031(2) 0.033(2) 0.0305(19) 0.0015(18) -0.0002(17) -0.0170(17)
O6 0.044(3) 0.041(3) 0.045(2) -0.007(2) -0.002(2) -0.025(2)
O7 0.054(3) 0.029(2) 0.028(2) -0.012(2) 0.006(2) -0.0069(16)
O8 0.049(3) 0.034(2) 0.034(2) -0.008(2) 0.002(2) -0.0162(18)
O9 0.029(2) 0.040(3) 0.050(2) -0.0129(19) 0.0017(19) -0.027(2)
O10 0.032(2) 0.046(3) 0.045(2) -0.008(2) 0.009(2) -0.027(2)
O11 0.033(2) 0.027(2) 0.036(2) 0.0007(18) -0.0002(18) -0.0174(17)
O12 0.042(2) 0.033(2) 0.046(2) -0.004(2) -0.002(2) -0.0233(19)
N1 0.030(3) 0.035(3) 0.028(2) -0.009(2) -0.001(2) -0.012(2)
N2 0.029(3) 0.040(3) 0.034(2) -0.008(2) -0.001(2) -0.019(2)
N3 0.034(3) 0.045(3) 0.037(3) -0.005(2) -0.002(2) -0.026(2)
N4 0.033(3) 0.044(3) 0.040(3) -0.010(2) 0.004(2) -0.021(2)
N5 0.027(2) 0.028(3) 0.033(2) -0.006(2) -0.001(2) -0.010(2)
N6 0.032(3) 0.031(3) 0.030(2) -0.007(2) -0.006(2) -0.012(2)
N7 0.039(3) 0.040(3) 0.031(2) -0.007(2) 0.001(2) -0.021(2)
N8 0.036(3) 0.036(3) 0.040(3) -0.010(2) 0.007(2) -0.018(2)
C1 0.028(3) 0.040(4) 0.032(3) -0.007(3) 0.004(3) -0.007(3)
C2 0.052(4) 0.045(4) 0.033(3) -0.007(3) -0.002(3) 0.002(3)
C3 0.057(5) 0.038(4) 0.076(5) -0.005(4) -0.002(4) 0.003(4)
C4 0.024(3) 0.048(4) 0.035(3) -0.008(3) -0.001(3) -0.020(3)
C5 0.047(4) 0.106(7) 0.084(5) -0.037(4) 0.029(4) -0.072(5)
C6 0.067(5) 0.163(10) 0.084(6) -0.072(6) 0.039(5) -0.088(6)
C7 0.028(3) 0.058(4) 0.034(3) -0.005(3) -0.006(3) -0.021(3)
C8 0.031(3) 0.036(4) 0.037(3) -0.005(3) -0.003(3) -0.009(3)
C9 0.025(3) 0.029(3) 0.027(3) -0.007(2) 0.007(2) -0.012(2)
C10 0.025(3) 0.048(4) 0.043(3) -0.003(3) -0.004(3) -0.024(3)
C11 0.029(3) 0.042(4) 0.045(3) -0.004(3) -0.006(3) -0.021(3)
C12 0.045(4) 0.029(3) 0.037(3) -0.002(3) -0.011(3) -0.015(3)
C13 0.036(3) 0.024(3) 0.032(3) -0.002(3) -0.003(3) -0.014(2)
C14 0.030(3) 0.027(3) 0.031(3) -0.002(2) -0.004(3) -0.014(2)
C15 0.034(3) 0.036(3) 0.032(3) -0.001(3) 0.000(3) -0.018(3)
C16 0.039(3) 0.034(4) 0.038(3) -0.003(3) 0.008(3) -0.018(3)
C17 0.050(4) 0.034(4) 0.034(3) -0.004(3) 0.012(3) -0.017(3)
C18 0.057(4) 0.044(4) 0.038(3) 0.001(3) -0.003(3) -0.017(3)
C19 0.099(6) 0.052(5) 0.027(3) 0.021(4) -0.009(4) -0.023(3)
C20 0.087(6) 0.043(4) 0.042(4) 0.007(4) 0.021(4) -0.012(3)
C21 0.058(5) 0.059(5) 0.053(4) -0.011(4) 0.018(4) -0.025(4)
C22 0.049(4) 0.059(5) 0.038(3) -0.012(3) 0.013(3) -0.026(3)
C23 0.029(3) 0.027(3) 0.031(3) -0.001(2) 0.002(3) -0.010(2)
C24 0.030(3) 0.041(4) 0.031(3) 0.002(3) -0.002(3) -0.016(3)
C25 0.031(3) 0.034(3) 0.025(3) -0.003(3) -0.002(3) -0.013(2)
C26 0.031(3) 0.051(4) 0.044(3) -0.014(3) -0.001(3) -0.026(3)
C27 0.040(4) 0.060(5) 0.052(4) -0.014(3) -0.001(3) -0.035(3)
C28 0.030(3) 0.062(5) 0.038(3) -0.011(3) 0.000(3) -0.028(3)
C29 0.025(3) 0.028(3) 0.029(3) 0.003(2) 0.002(3) -0.005(2)
C30 0.050(4) 0.036(4) 0.037(3) -0.006(3) -0.001(3) -0.009(3)
C31 0.052(4) 0.034(4) 0.031(3) -0.015(3) 0.011(3) -0.006(3)
C32 0.033(3) 0.029(3) 0.039(3) -0.005(3) -0.001(3) -0.009(3)
C33 0.037(4) 0.050(4) 0.059(4) -0.021(3) 0.013(3) -0.027(3)
C34 0.059(5) 0.122(8) 0.095(6) -0.047(5) 0.032(5) -0.085(6)
C35 0.023(3) 0.068(5) 0.037(3) -0.001(3) 0.002(3) -0.015(3)
C36 0.031(3) 0.039(4) 0.044(3) -0.009(3) -0.005(3) -0.005(3)
C37 0.018(3) 0.034(3) 0.038(3) -0.006(2) 0.004(3) -0.014(3)
C38 0.037(3) 0.041(4) 0.044(3) -0.011(3) 0.003(3) -0.025(3)
C39 0.035(3) 0.053(4) 0.045(3) -0.014(3) -0.001(3) -0.026(3)
C40 0.035(3) 0.036(4) 0.040(3) -0.007(3) -0.002(3) -0.019(3)
C41 0.032(3) 0.031(3) 0.036(3) -0.004(3) 0.002(3) -0.017(3)
C42 0.027(3) 0.029(3) 0.033(3) -0.007(2) 0.001(3) -0.012(2)
C43 0.035(3) 0.029(3) 0.030(3) -0.004(3) 0.002(3) -0.013(2)
C44 0.034(3) 0.034(3) 0.035(3) -0.009(3) 0.005(3) -0.013(3)
C45 0.041(3) 0.026(3) 0.032(3) -0.002(3) 0.005(3) -0.014(2)
C46 0.041(4) 0.049(4) 0.038(3) 0.001(3) -0.003(3) -0.021(3)
C47 0.063(4) 0.036(4) 0.032(3) 0.003(3) 0.002(3) -0.013(3)
C48 0.059(4) 0.041(4) 0.040(3) 0.005(3) 0.013(4) -0.016(3)
C49 0.049(4) 0.048(4) 0.050(4) -0.013(3) 0.016(3) -0.022(3)
C50 0.044(4) 0.039(4) 0.039(3) -0.007(3) 0.007(3) -0.016(3)
C51 0.030(3) 0.028(3) 0.039(3) -0.007(2) 0.004(3) -0.016(2)
C52 0.023(3) 0.033(3) 0.031(3) -0.005(2) -0.006(2) -0.012(2)
C53 0.027(3) 0.030(3) 0.028(3) -0.005(2) 0.001(2) -0.016(2)
C54 0.032(3) 0.051(4) 0.039(3) -0.005(3) -0.004(3) -0.019(3)
C55 0.046(4) 0.051(4) 0.045(3) -0.019(3) -0.004(3) -0.027(3)
C56 0.047(4) 0.047(4) 0.032(3) -0.014(3) 0.000(3) -0.024(3)

loop_
_atom_type_symbol
_atom_type_description
_atom_type_scat_dispersion_real
_atom_type_scat_dispersion_imag
_atom_type_scat_source
C C 0.0033 0.0016 'International Tables Vol C Tables 4.2.6.8 and 6.1.1.4'
H H 0.0000 0.0000 'International Tables Vol C Tables 4.2.6.8 and 6.1.1.4'
N N 0.0061 0.0033 'International Tables Vol C Tables 4.2.6.8 and 6.1.1.4'
O O 0.0106 0.0060 'International Tables Vol C Tables 4.2.6.8 and 6.1.1.4'
Co Co 0.3494 0.9721 'International Tables Vol C Tables 4.2.6.8 and 6.1.1.4'

loop_
_geom_angle_atom_site_label_1
_geom_angle_atom_site_label_2
_geom_angle_atom_site_label_3
_geom_angle_site_symmetry_1
_geom_angle_site_symmetry_3
_geom_angle
O1 Co1 O3 . . 100.15(19)
O1 Co1 N1 . . 97.09(18)
O3 Co1 N1 . . 93.72(17)
O1 Co1 O5 . 1_455 105.69(17)
O3 Co1 O5 . 1_455 94.34(15)
N1 Co1 O5 . 1_455 154.05(18)
O1 Co1 N2 . . 86.74(18)
O3 Co1 N2 . . 169.85(18)
N1 Co1 N2 . . 77.94(17)
O5 Co1 N2 1_455 . 90.92(16)
O1 Co1 O6 . 1_455 163.61(17)
O3 Co1 O6 . 1_455 87.28(17)
N1 Co1 O6 . 1_455 96.99(17)
O5 Co1 O6 1_455 1_455 58.86(15)
N2 Co1 O6 . 1_455 88.02(17)
O9 Co2 O4 . . 178.17(15)
O9 Co2 O7 . . 93.16(17)
O4 Co2 O7 . . 85.93(17)
O9 Co2 O2 . . 88.27(16)
O4 Co2 O2 . . 92.67(17)
O7 Co2 O2 . . 178.13(17)
O9 Co2 O5 . 1_455 91.48(16)
O4 Co2 O5 . 1_455 90.08(16)
O7 Co2 O5 . 1_455 87.92(15)
O2 Co2 O5 . 1_455 90.85(15)
O9 Co2 O11 . 1_655 88.14(16)
O4 Co2 O11 . 1_655 90.27(16)
O7 Co2 O11 . 1_655 90.28(15)
O2 Co2 O11 . 1_655 90.96(15)
O5 Co2 O11 1_455 1_655 178.13(14)
O10 Co3 O8 . . 99.43(17)
O10 Co3 N5 . . 96.08(16)
O8 Co3 N5 . . 95.76(17)
O10 Co3 O11 . 1_655 93.23(15)
O8 Co3 O11 . 1_655 105.97(16)
N5 Co3 O11 . 1_655 154.59(17)
O10 Co3 N6 . . 171.27(17)
O8 Co3 N6 . . 86.79(17)
N5 Co3 N6 . . 77.10(17)
O11 Co3 N6 1_655 . 90.90(16)
O10 Co3 O12 . 1_655 88.27(16)
O8 Co3 O12 . 1_655 163.45(16)
N5 Co3 O12 . 1_655 97.97(17)
O11 Co3 O12 1_655 1_655 58.68(14)
N6 Co3 O12 . 1_655 87.31(16)
C1 O1 Co1 . . 127.0(4)
C1 O2 Co2 . . 134.4(4)
C4 O3 Co1 . . 121.3(4)
C4 O4 Co2 . . 138.2(4)
C9 O5 Co1 . 1_655 93.5(3)
C9 O5 Co2 . 1_655 142.7(3)
Co1 O5 Co2 1_655 1_655 105.31(17)
C9 O6 Co1 . 1_655 89.0(4)
C29 O7 Co2 . . 136.7(4)
C29 O8 Co3 . . 123.5(4)
C32 O9 Co2 . . 139.8(4)
C32 O10 Co3 . . 121.4(4)
C37 O11 Co3 . 1_455 93.6(3)
C37 O11 Co2 . 1_455 144.3(3)
Co3 O11 Co2 1_455 1_455 106.05(17)
C37 O12 Co3 . 1_455 88.7(4)
C10 N1 C14 . . 118.1(5)
C10 N1 Co1 . . 126.7(4)
C14 N1 Co1 . . 115.1(4)
C28 N2 C25 . . 118.6(4)
C28 N2 Co1 . . 128.0(4)
C25 N2 Co1 . . 113.3(4)
C16 N3 C15 . . 105.7(5)
C16 N3 H3N . . 127.1
C15 N3 H3N . . 127.1
C16 N4 C23 . . 103.7(5)
C38 N5 C42 . . 117.6(5)
C38 N5 Co3 . . 125.9(3)
C42 N5 Co3 . . 116.5(4)
C56 N6 C53 . . 118.0(4)
C56 N6 Co3 . . 128.1(4)
C53 N6 Co3 . . 113.8(3)
C44 N7 C43 . . 105.9(5)
C44 N7 H7N . . 127.0
C43 N7 H7N . . 127.0
C44 N8 C51 . . 104.2(5)
O2 C1 O1 . . 125.6(6)
O2 C1 C2 . . 117.4(6)
O1 C1 C2 . . 117.0(6)
C3 C2 C1 . . 115.6(6)
C3 C2 H2A . . 108.4
C1 C2 H2A . . 108.4
C3 C2 H2B . . 108.4
C1 C2 H2B . . 108.4
H2A C2 H2B . . 107.4
C3 C3 C2 2_666 . 118.6(9)
C3 C3 H3A 2_666 . 107.7
C2 C3 H3A . . 107.7
C3 C3 H3B 2_666 . 107.7
C2 C3 H3B . . 107.7
H3A C3 H3B . . 107.1
O4 C4 O3 . . 125.3(5)
O4 C4 C5 . . 117.9(5)
O3 C4 C5 . . 116.8(5)
C6 C5 C4 . . 118.8(6)
C6 C5 H5A . . 107.6
C4 C5 H5A . . 107.6
C6 C5 H5B . . 107.6
C4 C5 H5B . . 107.6
H5A C5 H5B . . 107.0
C5 C6 C7 . . 125.7(7)
C5 C6 H6A . . 105.9
C7 C6 H6A . . 105.9
C5 C6 H6B . . 105.9
C7 C6 H6B . . 105.9
H6A C6 H6B . . 106.2
C6 C7 C8 . . 117.0(5)
C6 C7 H7A . . 108.0
C8 C7 H7A . . 108.0
C6 C7 H7B . . 108.0
C8 C7 H7B . . 108.0
H7A C7 H7B . . 107.3
C9 C8 C7 . . 117.0(5)
C9 C8 H8A . . 108.0
C7 C8 H8A . . 108.0
C9 C8 H8B . . 108.0
C7 C8 H8B . . 108.0
H8A C8 H8B . . 107.3
O6 C9 O5 . . 118.5(5)
O6 C9 C8 . . 119.6(5)
O5 C9 C8 . . 121.8(5)
N1 C10 C11 . . 123.6(5)
N1 C10 H10 . . 118.2
C11 C10 H10 . . 118.2
C12 C11 C10 . . 119.3(6)
C12 C11 H11 . . 120.3
C10 C11 H11 . . 120.3
C11 C12 C13 . . 119.0(5)
C11 C12 H12 . . 120.5
C13 C12 H12 . . 120.5
C14 C13 C12 . . 118.1(5)
C14 C13 C15 . . 115.8(5)
C12 C13 C15 . . 125.9(5)
N1 C14 C13 . . 121.8(5)
N1 C14 C25 . . 117.1(5)
C13 C14 C25 . . 121.1(4)
N3 C15 C23 . . 106.2(4)
N3 C15 C13 . . 130.5(5)
C23 C15 C13 . . 123.3(5)
N4 C16 N3 . . 113.8(5)
N4 C16 C17 . . 124.4(5)
N3 C16 C17 . . 121.6(6)
C22 C17 C18 . . 119.8(5)
C22 C17 C16 . . 118.2(6)
C18 C17 C16 . . 122.0(6)
C19 C18 C17 . . 119.0(7)
C19 C18 H18 . . 120.5
C17 C18 H18 . . 120.5
C18 C19 C20 . . 120.7(7)
C18 C19 H19 . . 119.6
C20 C19 H19 . . 119.6
C19 C20 C21 . . 121.1(6)
C19 C20 H20 . . 119.4
C21 C20 H20 . . 119.4
C20 C21 C22 . . 118.1(7)
C20 C21 H21 . . 121.0
C22 C21 H21 . . 121.0
C17 C22 C21 . . 121.3(7)
C17 C22 H22 . . 119.3
C21 C22 H22 . . 119.3
N4 C23 C15 . . 110.6(5)
N4 C23 C24 . . 127.5(5)
C15 C23 C24 . . 121.8(5)
C26 C24 C25 . . 117.5(5)
C26 C24 C23 . . 126.1(5)
C25 C24 C23 . . 116.5(5)
N2 C25 C24 . . 121.9(5)
N2 C25 C14 . . 116.6(4)
C24 C25 C14 . . 121.5(5)
C27 C26 C24 . . 119.6(5)
C27 C26 H26 . . 120.2
C24 C26 H26 . . 120.2
C26 C27 C28 . . 119.3(6)
C26 C27 H27 . . 120.4
C28 C27 H27 . . 120.4
N2 C28 C27 . . 123.2(5)
N2 C28 H28 . . 118.4
C27 C28 H28 . . 118.4
O7 C29 O8 . . 126.8(5)
O7 C29 C30 . . 117.7(5)
O8 C29 C30 . . 115.5(5)
C31 C30 C29 . . 108.4(5)
C31 C30 H30A . . 110.0
C29 C30 H30A . . 110.0
C31 C30 H30B . . 110.0
C29 C30 H30B . . 110.0
H30A C30 H30B . . 108.4
C30 C31 C31 . 2_775 113.7(7)
C30 C31 H31A . . 108.8
C31 C31 H31A 2_775 . 108.8
C30 C31 H31B . . 108.8
C31 C31 H31B 2_775 . 108.8
H31A C31 H31B . . 107.7
O9 C32 O10 . . 125.1(5)
O9 C32 C33 . . 118.5(5)
O10 C32 C33 . . 116.5(5)
C34 C33 C32 . . 116.2(6)
C34 C33 H33A . . 108.2
C32 C33 H33A . . 108.2
C34 C33 H33B . . 108.2
C32 C33 H33B . . 108.2
H33A C33 H33B . . 107.4
C33 C34 C35 . . 124.6(6)
C33 C34 H34A . . 106.2
C35 C34 H34A . . 106.2
C33 C34 H34B . . 106.2
C35 C34 H34B . . 106.2
H34A C34 H34B . . 106.4
C34 C35 C36 . . 117.2(5)
C34 C35 H35A . . 108.0
C36 C35 H35A . . 108.0
C34 C35 H35B . . 108.0
C36 C35 H35B . . 108.0
H35A C35 H35B . . 107.2
C37 C36 C35 . . 115.4(5)
C37 C36 H36A . . 108.4
C35 C36 H36A . . 108.4
C37 C36 H36B . . 108.4
C35 C36 H36B . . 108.4
H36A C36 H36B . . 107.5
O11 C37 O12 . . 118.9(5)
O11 C37 C36 . . 121.7(5)
O12 C37 C36 . . 119.5(6)
N5 C38 C39 . . 124.1(5)
N5 C38 H38 . . 118.0
C39 C38 H38 . . 118.0
C40 C39 C38 . . 118.2(6)
C40 C39 H39 . . 120.9
C38 C39 H39 . . 120.9
C39 C40 C41 . . 120.1(5)
C39 C40 H40 . . 120.0
C41 C40 H40 . . 120.0
C40 C41 C42 . . 117.3(5)
C40 C41 C43 . . 127.0(5)
C42 C41 C43 . . 115.6(5)
N5 C42 C41 . . 122.7(5)
N5 C42 C53 . . 116.3(5)
C41 C42 C53 . . 121.0(4)
N7 C43 C51 . . 106.7(4)
N7 C43 C41 . . 129.7(5)
C51 C43 C41 . . 123.6(5)
N8 C44 N7 . . 113.1(5)
N8 C44 C45 . . 124.9(5)
N7 C44 C45 . . 121.9(5)
C50 C45 C46 . . 119.5(5)
C50 C45 C44 . . 118.2(6)
C46 C45 C44 . . 122.3(5)
C47 C46 C45 . . 119.0(6)
C47 C46 H46 . . 120.5
C45 C46 H46 . . 120.5
C46 C47 C48 . . 121.1(7)
C46 C47 H47 . . 119.4
C48 C47 H47 . . 119.4
C49 C48 C47 . . 120.6(6)
C49 C48 H48 . . 119.7
C47 C48 H48 . . 119.7
C48 C49 C50 . . 118.4(6)
C48 C49 H49 . . 120.8
C50 C49 H49 . . 120.8
C45 C50 C49 . . 121.4(6)
C45 C50 H50 . . 119.3
C49 C50 H50 . . 119.3
C43 C51 N8 . . 110.1(5)
C43 C51 C52 . . 121.7(4)
N8 C51 C52 . . 128.2(5)
C54 C52 C53 . . 118.0(5)
C54 C52 C51 . . 125.6(5)
C53 C52 C51 . . 116.4(5)
N6 C53 C52 . . 122.0(5)
N6 C53 C42 . . 116.3(4)
C52 C53 C42 . . 121.7(5)
C52 C54 C55 . . 120.1(5)
C52 C54 H54 . . 119.9
C55 C54 H54 . . 119.9
C54 C55 C56 . . 118.3(6)
C54 C55 H55 . . 120.8
C56 C55 H55 . . 120.8
N6 C56 C55 . . 123.5(5)
N6 C56 H56 . . 118.2
C55 C56 H56 . . 118.2

loop_
_geom_bond_atom_site_label_1
_geom_bond_atom_site_label_2
_geom_bond_site_symmetry_2
_geom_bond_distance
_geom_bond_publ_flag
Co1 O1 . 2.016(5) yes
Co1 O3 . 2.022(4) yes
Co1 O5 1_455 2.156(4) yes
Co1 O6 1_455 2.274(5) yes
Co1 N1 . 2.098(5) yes
Co1 N2 . 2.163(4) yes
Co2 O2 . 2.088(4) yes
Co2 O4 . 2.040(4) yes
Co2 O7 . 2.061(4) yes
Co2 O9 . 2.039(4) yes
Co2 O5 1_455 2.167(4) yes
Co2 O11 1_655 2.176(4) yes
Co3 O8 . 2.030(4) yes
Co3 O10 . 2.027(4) yes
Co3 O11 1_655 2.159(4) yes
Co3 O12 1_655 2.264(4) yes
Co3 N5 . 2.097(5) yes
Co3 N6 . 2.166(4) yes
O1 C1 . 1.271(7) ?
O2 C1 . 1.241(7) ?
O3 C4 . 1.263(7) ?
O4 C4 . 1.251(7) ?
O5 C9 . 1.284(6) ?
O5 Co1 1_655 2.156(4) ?
O5 Co2 1_655 2.167(4) ?
O6 C9 . 1.252(6) ?
O6 Co1 1_655 2.274(5) ?
O7 C29 . 1.234(6) ?
O8 C29 . 1.276(7) ?
O9 C32 . 1.236(7) ?
O10 C32 . 1.265(7) ?
O11 C37 . 1.257(7) ?
O11 Co3 1_455 2.159(4) ?
O11 Co2 1_455 2.176(4) ?
O12 C37 . 1.262(7) ?
O12 Co3 1_455 2.264(4) ?
N1 C10 . 1.332(7) ?
N1 C14 . 1.360(6) ?
N2 C28 . 1.302(7) ?
N2 C25 . 1.359(7) ?
N3 C16 . 1.370(7) ?
N3 C15 . 1.372(7) ?
N3 H3N . 0.8600 ?
N4 C16 . 1.324(8) ?
N4 C23 . 1.385(6) ?
N5 C38 . 1.327(7) ?
N5 C42 . 1.353(6) ?
N6 C56 . 1.313(7) ?
N6 C53 . 1.362(6) ?
N7 C44 . 1.366(7) ?
N7 C43 . 1.371(6) ?
N7 H7N . 0.8600 ?
N8 C44 . 1.322(7) ?
N8 C51 . 1.388(6) ?
C1 C2 . 1.504(8) ?
C2 C3 . 1.475(9) ?
C2 H2A . 0.9700 ?
C2 H2B . 0.9700 ?
C3 C3 2_666 1.467(13) ?
C3 H3A . 0.9700 ?
C3 H3B . 0.9700 ?
C4 C5 . 1.512(8) ?
C5 C6 . 1.400(9) ?
C5 H5A . 0.9700 ?
C5 H5B . 0.9700 ?
C6 C7 . 1.472(8) ?
C6 H6A . 0.9700 ?
C6 H6B . 0.9700 ?
C7 C8 . 1.519(8) ?
C7 H7A . 0.9700 ?
C7 H7B . 0.9700 ?
C8 C9 . 1.479(8) ?
C8 H8A . 0.9700 ?
C8 H8B . 0.9700 ?
C10 C11 . 1.387(8) ?
C10 H10 . 0.9300 ?
C11 C12 . 1.366(8) ?
C11 H11 . 0.9300 ?
C12 C13 . 1.412(8) ?
C12 H12 . 0.9300 ?
C13 C14 . 1.410(7) ?
C13 C15 . 1.426(7) ?
C14 C25 . 1.453(8) ?
C15 C23 . 1.387(8) ?
C16 C17 . 1.480(7) ?
C17 C22 . 1.383(9) ?
C17 C18 . 1.403(9) ?
C18 C19 . 1.380(8) ?
C18 H18 . 0.9300 ?
C19 C20 . 1.382(11) ?
C19 H19 . 0.9300 ?
C20 C21 . 1.388(11) ?
C20 H20 . 0.9300 ?
C21 C22 . 1.393(8) ?
C21 H21 . 0.9300 ?
C22 H22 . 0.9300 ?
C23 C24 . 1.423(8) ?
C24 C26 . 1.382(8) ?
C24 C25 . 1.410(7) ?
C26 C27 . 1.372(8) ?
C26 H26 . 0.9300 ?
C27 C28 . 1.381(8) ?
C27 H27 . 0.9300 ?
C28 H28 . 0.9300 ?
C29 C30 . 1.524(8) ?
C30 C31 . 1.506(9) ?
C30 H30A . 0.9700 ?
C30 H30B . 0.9700 ?
C31 C31 2_775 1.518(10) ?
C31 H31A . 0.9700 ?
C31 H31B . 0.9700 ?
C32 C33 . 1.505(7) ?
C33 C34 . 1.445(8) ?
C33 H33A . 0.9700 ?
C33 H33B . 0.9700 ?
C34 C35 . 1.479(8) ?
C34 H34A . 0.9700 ?
C34 H34B . 0.9700 ?
C35 C36 . 1.518(9) ?
C35 H35A . 0.9700 ?
C35 H35B . 0.9700 ?
C36 C37 . 1.494(8) ?
C36 H36A . 0.9700 ?
C36 H36B . 0.9700 ?
C38 C39 . 1.397(8) ?
C38 H38 . 0.9300 ?
C39 C40 . 1.363(7) ?
C39 H39 . 0.9300 ?
C40 C41 . 1.407(8) ?
C40 H40 . 0.9300 ?
C41 C42 . 1.408(7) ?
C41 C43 . 1.431(7) ?
C42 C53 . 1.454(8) ?
C43 C51 . 1.373(8) ?
C44 C45 . 1.470(7) ?
C45 C50 . 1.385(8) ?
C45 C46 . 1.396(8) ?
C46 C47 . 1.380(8) ?
C46 H46 . 0.9300 ?
C47 C48 . 1.385(10) ?
C47 H47 . 0.9300 ?
C48 C49 . 1.377(10) ?
C48 H48 . 0.9300 ?
C49 C50 . 1.395(7) ?
C49 H49 . 0.9300 ?
C50 H50 . 0.9300 ?
C51 C52 . 1.429(7) ?
C52 C54 . 1.371(8) ?
C52 C53 . 1.404(7) ?
C54 C55 . 1.376(8) ?
C54 H54 . 0.9300 ?
C55 C56 . 1.391(8) ?
C55 H55 . 0.9300 ?
C56 H56 . 0.9300 ?

loop_
_geom_hbond_atom_site_label_D
_geom_hbond_atom_site_label_H
_geom_hbond_atom_site_label_A
_geom_hbond_site_symmetry_A
_geom_hbond_distance_DH
_geom_hbond_distance_HA
_geom_hbond_distance_DA
_geom_hbond_angle_DHA
_geom_hbond_publ_flag
N3 H3N O6 2_776 0.86 2.05 2.785(6) 142.9 yes
N7 H7N O12 2_665 0.86 2.05 2.795(6) 144.3 yes

loop_
_geom_torsion_atom_site_label_1
_geom_torsion_atom_site_label_2
_geom_torsion_atom_site_label_3
_geom_torsion_atom_site_label_4
_geom_torsion_site_symmetry_1
_geom_torsion_site_symmetry_4
_geom_torsion
O3 Co1 O1 C1 . . -99.9(5)
N1 Co1 O1 C1 . . 165.0(4)
O5 Co1 O1 C1 1_455 . -2.5(5)
N2 Co1 O1 C1 . . 87.6(5)
O6 Co1 O1 C1 1_455 . 16.0(8)
O9 Co2 O2 C1 . . -150.8(6)
O4 Co2 O2 C1 . . 30.8(6)
O5 Co2 O2 C1 1_455 . -59.3(6)
O11 Co2 O2 C1 1_655 . 121.1(6)
O1 Co1 O3 C4 . . 59.4(5)
N1 Co1 O3 C4 . . 157.3(5)
O5 Co1 O3 C4 1_455 . -47.4(5)
N2 Co1 O3 C4 . . -168.4(10)
O6 Co1 O3 C4 1_455 . -105.9(5)
O7 Co2 O4 C4 . . 74.8(6)
O2 Co2 O4 C4 . . -103.9(6)
O5 Co2 O4 C4 1_455 . -13.1(6)
O11 Co2 O4 C4 1_655 . 165.1(6)
O9 Co2 O7 C29 . . -33.4(6)
O4 Co2 O7 C29 . . 145.1(6)
O5 Co2 O7 C29 1_455 . -124.7(6)
O11 Co2 O7 C29 1_655 . 54.8(6)
O10 Co3 O8 C29 . . 104.6(4)
N5 Co3 O8 C29 . . -158.2(4)
O11 Co3 O8 C29 1_655 . 8.5(4)
N6 Co3 O8 C29 . . -81.6(4)
O12 Co3 O8 C29 1_655 . -12.3(7)
O7 Co2 O9 C32 . . 102.7(6)
O2 Co2 O9 C32 . . -78.5(6)
O5 Co2 O9 C32 1_455 . -169.3(6)
O11 Co2 O9 C32 1_655 . 12.5(6)
O8 Co3 O10 C32 . . -61.0(5)
N5 Co3 O10 C32 . . -157.9(5)
O11 Co3 O10 C32 1_655 . 45.8(5)
O12 Co3 O10 C32 1_655 . 104.3(5)
O1 Co1 N1 C10 . . 92.0(5)
O3 Co1 N1 C10 . . -8.8(5)
O5 Co1 N1 C10 1_455 . -116.6(5)
N2 Co1 N1 C10 . . 177.1(6)
O6 Co1 N1 C10 1_455 . -96.5(5)
O1 Co1 N1 C14 . . -84.0(4)
O3 Co1 N1 C14 . . 175.3(4)
O5 Co1 N1 C14 1_455 . 67.4(5)
N2 Co1 N1 C14 . . 1.1(4)
O6 Co1 N1 C14 1_455 . 87.6(4)
O1 Co1 N2 C28 . . -79.9(6)
O3 Co1 N2 C28 . . 147.0(10)
N1 Co1 N2 C28 . . -177.9(6)
O5 Co1 N2 C28 1_455 . 25.7(6)
O6 Co1 N2 C28 1_455 . 84.5(6)
O1 Co1 N2 C25 . . 96.9(4)
O3 Co1 N2 C25 . . -36.2(13)
N1 Co1 N2 C25 . . -1.0(4)
O5 Co1 N2 C25 1_455 . -157.4(4)
O6 Co1 N2 C25 1_455 . -98.6(4)
O10 Co3 N5 C38 . . 8.2(5)
O8 Co3 N5 C38 . . -91.9(5)
O11 Co3 N5 C38 1_655 . 119.1(5)
N6 Co3 N5 C38 . . -177.3(5)
O12 Co3 N5 C38 1_655 . 97.3(5)
O10 Co3 N5 C42 . . -174.3(4)
O8 Co3 N5 C42 . . 85.5(4)
O11 Co3 N5 C42 1_655 . -63.5(6)
N6 Co3 N5 C42 . . 0.1(4)
O12 Co3 N5 C42 1_655 . -85.2(4)
O8 Co3 N6 C56 . . 81.9(5)
N5 Co3 N6 C56 . . 178.6(6)
O11 Co3 N6 C56 1_655 . -24.1(5)
O12 Co3 N6 C56 1_655 . -82.6(5)
O8 Co3 N6 C53 . . -96.6(4)
N5 Co3 N6 C53 . . 0.0(4)
O11 Co3 N6 C53 1_655 . 157.4(4)
O12 Co3 N6 C53 1_655 . 98.9(4)
Co2 O2 C1 O1 . . 23.4(9)
Co2 O2 C1 C2 . . -155.7(4)
Co1 O1 C1 O2 . . 15.5(8)
Co1 O1 C1 C2 . . -165.4(4)
O2 C1 C2 C3 . . -56.1(8)
O1 C1 C2 C3 . . 124.7(7)
C1 C2 C3 C3 . 2_666 -65.4(12)
Co2 O4 C4 O3 . . 46.2(10)
Co2 O4 C4 C5 . . -132.0(6)
Co1 O3 C4 O4 . . -4.4(9)
Co1 O3 C4 C5 . . 173.9(5)
O4 C4 C5 C6 . . -0.9(12)
O3 C4 C5 C6 . . -179.3(8)
C4 C5 C6 C7 . . 173.5(8)
C5 C6 C7 C8 . . 33.0(13)
C6 C7 C8 C9 . . 53.8(9)
Co1 O6 C9 O5 1_655 . 3.7(4)
Co1 O6 C9 C8 1_655 . -175.0(4)
Co1 O5 C9 O6 1_655 . -3.9(5)
Co2 O5 C9 O6 1_655 . -125.0(5)
Co1 O5 C9 C8 1_655 . 174.8(4)
Co2 O5 C9 C8 1_655 . 53.7(8)
C7 C8 C9 O6 . . -145.8(5)
C7 C8 C9 O5 . . 35.5(7)
C14 N1 C10 C11 . . -0.6(9)
Co1 N1 C10 C11 . . -176.4(5)
N1 C10 C11 C12 . . -0.8(10)
C10 C11 C12 C13 . . 0.2(9)
C11 C12 C13 C14 . . 1.7(9)
C11 C12 C13 C15 . . 177.8(6)
C10 N1 C14 C13 . . 2.6(9)
Co1 N1 C14 C13 . . 178.9(4)
C10 N1 C14 C25 . . -177.4(5)
Co1 N1 C14 C25 . . -1.1(7)
C12 C13 C14 N1 . . -3.2(9)
C15 C13 C14 N1 . . -179.7(5)
C12 C13 C14 C25 . . 176.8(5)
C15 C13 C14 C25 . . 0.3(8)
C16 N3 C15 C23 . . -0.3(7)
C16 N3 C15 C13 . . -177.2(6)
C14 C13 C15 N3 . . 176.7(6)
C12 C13 C15 N3 . . 0.6(11)
C14 C13 C15 C23 . . 0.3(9)
C12 C13 C15 C23 . . -175.9(6)
C23 N4 C16 N3 . . -1.6(7)
C23 N4 C16 C17 . . -176.1(6)
C15 N3 C16 N4 . . 1.2(7)
C15 N3 C16 C17 . . 175.9(6)
N4 C16 C17 C22 . . -13.3(10)
N3 C16 C17 C22 . . 172.6(6)
N4 C16 C17 C18 . . 163.6(7)
N3 C16 C17 C18 . . -10.5(10)
C22 C17 C18 C19 . . 0.8(10)
C16 C17 C18 C19 . . -176.2(6)
C17 C18 C19 C20 . . 1.2(10)
C18 C19 C20 C21 . . -2.6(11)
C19 C20 C21 C22 . . 2.0(11)
C18 C17 C22 C21 . . -1.3(10)
C16 C17 C22 C21 . . 175.7(6)
C20 C21 C22 C17 . . 0.0(11)
C16 N4 C23 C15 . . 1.4(7)
C16 N4 C23 C24 . . 177.8(6)
N3 C15 C23 N4 . . -0.7(7)
C13 C15 C23 N4 . . 176.5(5)
N3 C15 C23 C24 . . -177.4(5)
C13 C15 C23 C24 . . -0.2(9)
N4 C23 C24 C26 . . 2.8(11)
C15 C23 C24 C26 . . 178.9(6)
N4 C23 C24 C25 . . -176.6(6)
C15 C23 C24 C25 . . -0.6(9)
C28 N2 C25 C24 . . -0.8(9)
Co1 N2 C25 C24 . . -178.0(4)
C28 N2 C25 C14 . . 178.0(6)
Co1 N2 C25 C14 . . 0.8(6)
C26 C24 C25 N2 . . 0.4(9)
C23 C24 C25 N2 . . 179.9(5)
C26 C24 C25 C14 . . -178.3(6)
C23 C24 C25 C14 . . 1.2(9)
N1 C14 C25 N2 . . 0.2(8)
C13 C14 C25 N2 . . -179.9(5)
N1 C14 C25 C24 . . 178.9(5)
C13 C14 C25 C24 . . -1.1(9)
C25 C24 C26 C27 . . 0.2(10)
C23 C24 C26 C27 . . -179.2(6)
C24 C26 C27 C28 . . -0.4(11)
C25 N2 C28 C27 . . 0.6(10)
Co1 N2 C28 C27 . . 177.3(5)
C26 C27 C28 N2 . . 0.0(11)
Co2 O7 C29 O8 . . -12.9(10)
Co2 O7 C29 C30 . . 169.5(4)
Co3 O8 C29 O7 . . -26.5(8)
Co3 O8 C29 C30 . . 151.0(4)
O7 C29 C30 C31 . . 76.3(7)
O8 C29 C30 C31 . . -101.5(6)
C29 C30 C31 C31 . 2_775 174.6(6)
Co2 O9 C32 O10 . . -47.3(10)
Co2 O9 C32 C33 . . 132.5(5)
Co3 O10 C32 O9 . . 5.9(9)
Co3 O10 C32 C33 . . -173.9(4)
O9 C32 C33 C34 . . 3.2(10)
O10 C32 C33 C34 . . -176.9(7)
C32 C33 C34 C35 . . -172.7(7)
C33 C34 C35 C36 . . -34.2(12)
C34 C35 C36 C37 . . -54.2(9)
Co3 O11 C37 O12 1_455 . 4.3(5)
Co2 O11 C37 O12 1_455 . 128.6(5)
Co3 O11 C37 C36 1_455 . -174.7(4)
Co2 O11 C37 C36 1_455 . -50.5(9)
Co3 O12 C37 O11 1_455 . -4.1(4)
Co3 O12 C37 C36 1_455 . 175.0(4)
C35 C36 C37 O11 . . -38.1(7)
C35 C36 C37 O12 . . 142.9(5)
C42 N5 C38 C39 . . 0.5(9)
Co3 N5 C38 C39 . . 177.9(5)
N5 C38 C39 C40 . . 0.8(10)
C38 C39 C40 C41 . . -1.0(10)
C39 C40 C41 C42 . . -0.1(9)
C39 C40 C41 C43 . . -177.4(6)
C38 N5 C42 C41 . . -1.7(9)
Co3 N5 C42 C41 . . -179.3(4)
C38 N5 C42 C53 . . 177.4(5)
Co3 N5 C42 C53 . . -0.3(7)
C40 C41 C42 N5 . . 1.5(9)
C43 C41 C42 N5 . . 179.1(5)
C40 C41 C42 C53 . . -177.5(6)
C43 C41 C42 C53 . . 0.1(8)
C44 N7 C43 C51 . . 0.8(6)
C44 N7 C43 C41 . . 178.3(6)
C40 C41 C43 N7 . . -1.3(11)
C42 C41 C43 N7 . . -178.6(6)
C40 C41 C43 C51 . . 175.9(6)
C42 C41 C43 C51 . . -1.4(9)
C51 N8 C44 N7 . . 0.6(7)
C51 N8 C44 C45 . . 176.3(6)
C43 N7 C44 N8 . . -0.9(7)
C43 N7 C44 C45 . . -176.7(5)
N8 C44 C45 C50 . . 13.8(9)
N7 C44 C45 C50 . . -170.8(6)
N8 C44 C45 C46 . . -164.5(6)
N7 C44 C45 C46 . . 10.8(9)
C50 C45 C46 C47 . . -0.3(9)
C44 C45 C46 C47 . . 178.0(6)
C45 C46 C47 C48 . . -1.1(10)
C46 C47 C48 C49 . . 1.9(10)
C47 C48 C49 C50 . . -1.3(10)
C46 C45 C50 C49 . . 0.9(10)
C44 C45 C50 C49 . . -177.5(6)
C48 C49 C50 C45 . . -0.1(10)
N7 C43 C51 N8 . . -0.4(7)
C41 C43 C51 N8 . . -178.2(5)
N7 C43 C51 C52 . . -180.0(5)
C41 C43 C51 C52 . . 2.3(10)
C44 N8 C51 C43 . . -0.1(7)
C44 N8 C51 C52 . . 179.4(6)
C43 C51 C52 C54 . . 179.9(6)
N8 C51 C52 C54 . . 0.5(10)
C43 C51 C52 C53 . . -1.7(9)
N8 C51 C52 C53 . . 178.8(6)
C56 N6 C53 C52 . . 0.2(9)
Co3 N6 C53 C52 . . 178.9(4)
C56 N6 C53 C42 . . -178.9(6)
Co3 N6 C53 C42 . . -0.2(6)
C54 C52 C53 N6 . . -0.1(9)
C51 C52 C53 N6 . . -178.5(5)
C54 C52 C53 C42 . . 179.0(6)
C51 C52 C53 C42 . . 0.5(8)
N5 C42 C53 N6 . . 0.4(8)
C41 C42 C53 N6 . . 179.4(5)
N5 C42 C53 C52 . . -178.7(5)
C41 C42 C53 C52 . . 0.3(9)
C53 C52 C54 C55 . . -0.3(10)
C51 C52 C54 C55 . . 178.1(6)
C52 C54 C55 C56 . . 0.5(10)
C53 N6 C56 C55 . . 0.0(10)
Co3 N6 C56 C55 . . -178.4(5)
C54 C55 C56 N6 . . -0.3(11)
